data_4089505
loop_
_publ_author_name
'Honz\'i\<cek, Jan'
'Vinkl\'arek, Jarom\'ir'
'Erben, Milan'
'Lodinsk\'y, Jakub'
'Dost\'al, Libor'
'Pad\<elkov\'a, Zde\<nka'

_publ_section_title
;
 Toward the Synthesis of Indenyl Molybdenum Compound
 [(\h3-Ind)(\h5-Cp)Mo(CO)2]: Modified Compounds and Structure of a
 Previously Unrecognized Intermediate
;
_journal_issue 12
_journal_name_full Organometallics
_journal_page_first 3502
_journal_paper_doi 10.1021/om400305z
_journal_volume 32
_journal_year 2013
_chemical_formula_moiety 'C18 H16 Mo O2'
_chemical_formula_sum 'C18 H16 Mo O2'
_chemical_formula_weight 360.25
_space_group_IT_number 14
_space_group_name_Hall '-P 2ybc'
_space_group_name_H-M_alt 'P 1 21/c 1'
_symmetry_cell_setting monoclinic
_symmetry_space_group_name_Hall '-P 2ybc'
_symmetry_space_group_name_H-M 'P 1 21/c 1'
_atom_sites_solution_hydrogens geom
_atom_sites_solution_primary direct
_atom_sites_solution_secondary difmap
_audit_creation_method SHELXL-97
_cell_angle_alpha 90
_cell_angle_beta 123.465(5)
_cell_angle_gamma 90
_cell_formula_units_Z 4
_cell_length_a 7.9640(5)
_cell_length_b 17.3059(12)
_cell_length_c 12.8690(3)
_cell_measurement_reflns_used 16353
_cell_measurement_temperature 150(1)
_cell_measurement_theta_max 29.5
_cell_measurement_theta_min 1
_cell_volume 1479.63(17)
_computing_cell_refinement 'COLLECT and DENZO'
_computing_data_collection 'COLLECT (Hooft, 1998) and DENZO (Otwinowski & Minor, 1997)'
_computing_data_reduction 'COLLECT and DENZO'
_computing_molecular_graphics 'PLATON (Spek, 2003)'
_computing_publication_material 'SHELXL-97 (Sheldrick, 2008)'
_computing_structure_refinement 'SHELXL-97 (Sheldrick, 1997)'
_computing_structure_solution 'SIR92 (Altomare et al., 1994)'
_diffrn_ambient_temperature 150(1)
_diffrn_detector_area_resol_mean 9.091
_diffrn_measured_fraction_theta_full 0.993
_diffrn_measured_fraction_theta_max 0.993
_diffrn_measurement_device_type 'Bruker Nonius KappaCCD area detector'
_diffrn_measurement_method '\f and \w scans to fill the Ewald sphere'
_diffrn_radiation_monochromator graphite
_diffrn_radiation_source 'fine-focus sealed tube'
_diffrn_radiation_type MoK\a
_diffrn_radiation_wavelength 0.71073
_diffrn_reflns_av_R_equivalents 0.0340
_diffrn_reflns_av_sigmaI/netI 0.0248
_diffrn_reflns_limit_h_max 9
_diffrn_reflns_limit_h_min -11
_diffrn_reflns_limit_k_max 23
_diffrn_reflns_limit_k_min -23
_diffrn_reflns_limit_l_max 17
_diffrn_reflns_limit_l_min -17
_diffrn_reflns_number 16299
_diffrn_reflns_theta_full 29.50
_diffrn_reflns_theta_max 29.50
_diffrn_reflns_theta_min 2.23
_diffrn_standards_number 0
_exptl_absorpt_coefficient_mu 0.887
_exptl_absorpt_correction_T_max 0.867
_exptl_absorpt_correction_T_min 0.806
_exptl_absorpt_correction_type integration
_exptl_absorpt_process_details
;
Gaussian integration (Coppens, 1970)
;
_exptl_crystal_colour black
_exptl_crystal_density_diffrn 1.617
_exptl_crystal_density_method 'not measured'
_exptl_crystal_description block
_exptl_crystal_F_000 728
_exptl_crystal_size_max 0.28
_exptl_crystal_size_mid 0.26
_exptl_crystal_size_min 0.24
_refine_diff_density_max 0.470
_refine_diff_density_min -0.530
_refine_diff_density_rms 0.083
_refine_ls_extinction_method none
_refine_ls_goodness_of_fit_ref 1.126
_refine_ls_hydrogen_treatment constr
_refine_ls_matrix_type full
_refine_ls_number_parameters 190
_refine_ls_number_reflns 4080
_refine_ls_number_restraints 0
_refine_ls_restrained_S_all 1.126
_refine_ls_R_factor_all 0.0343
_refine_ls_R_factor_gt 0.0259
_refine_ls_shift/su_max 0.002
_refine_ls_shift/su_mean 0.000
_refine_ls_structure_factor_coef Fsqd
_refine_ls_weighting_details 'calc w=1/[\s^2^(Fo^2^)+(0.0203P)^2^+1.3690P] where P=(Fo^2^+2Fc^2^)/3'
_refine_ls_weighting_scheme calc
_refine_ls_wR_factor_gt 0.0576
_refine_ls_wR_factor_ref 0.0627
_reflns_number_gt 3555
_reflns_number_total 4080
_reflns_threshold_expression >2sigma(I)
_cod_data_source_file om400305z_si_002.cif
_cod_data_source_block 9
_cod_original_sg_symbol_H-M 'P 21/c'
_cod_database_code 4089505

loop_
_symmetry_equiv_pos_as_xyz
'x, y, z'
'-x, y+1/2, -z+1/2'
'-x, -y, -z'
'x, -y-1/2, z-1/2'

loop_
_atom_site_label
_atom_site_type_symbol
_atom_site_fract_x
_atom_site_fract_y
_atom_site_fract_z
_atom_site_U_iso_or_equiv
_atom_site_adp_type
_atom_site_occupancy
_atom_site_symmetry_multiplicity
_atom_site_calc_flag
_atom_site_refinement_flags
Mo1 Mo 0.52124(2) 0.237355(9) 0.851715(15) 0.01791(5) Uani 1 1 d .
O2 O 0.8940(3) 0.29711(10) 0.85694(17) 0.0368(4) Uani 1 1 d .
O1 O 0.7282(3) 0.33488(10) 1.09529(15) 0.0372(4) Uani 1 1 d .
C18 C 0.7574(3) 0.27451(12) 0.8557(2) 0.0250(4) Uani 1 1 d .
C10 C 0.5574(3) 0.12913(11) 0.97861(18) 0.0213(4) Uani 1 1 d .
H10 H 0.5457 0.1524 1.0395 0.026 Uiso 1 1 d R
C2 C 0.1624(3) 0.23620(13) 0.7507(2) 0.0278(4) Uani 1 1 d .
H2 H 0.0986 0.2070 0.7798 0.033 Uiso 1 1 d R
C6 C 0.4084(3) 0.07778(10) 0.87841(17) 0.0190(3) Uani 1 1 d .
C12 C 0.1280(3) -0.00391(12) 0.75118(19) 0.0266(4) Uani 1 1 d .
H12 H 0.0135 -0.0295 0.7354 0.032 Uiso 1 1 d R
C17 C 0.6564(3) 0.29670(12) 1.00814(19) 0.0247(4) Uani 1 1 d .
C7 C 0.4677(3) 0.06903(11) 0.79352(18) 0.0200(4) Uani 1 1 d .
C15 C 0.1687(3) 0.05354(12) 0.9452(2) 0.0261(4) Uani 1 1 d .
H15A H 0.2796 0.0438 1.0291 0.031 Uiso 1 1 d R
H15B H 0.0611 0.0184 0.9238 0.031 Uiso 1 1 d R
H15C H 0.1227 0.1057 0.9387 0.031 Uiso 1 1 d R
C9 C 0.7218(3) 0.13676(11) 0.96528(19) 0.0235(4) Uani 1 1 d .
H9 H 0.8516 0.1527 1.0262 0.028 Uiso 1 1 d R
C8 C 0.6499(3) 0.11556(11) 0.84068(19) 0.0231(4) Uani 1 1 d .
H8 H 0.7083 0.1285 0.7973 0.028 Uiso 1 1 d R
C3 C 0.2034(3) 0.21237(13) 0.6631(2) 0.0280(4) Uani 1 1 d .
H3 H 0.1695 0.1648 0.6228 0.034 Uiso 1 1 d R
C5 C 0.3201(3) 0.33643(12) 0.7215(2) 0.0293(4) Uani 1 1 d .
H5 H 0.3757 0.3846 0.7262 0.035 Uiso 1 1 d R
C11 C 0.2360(3) 0.04236(11) 0.85777(18) 0.0208(4) Uani 1 1 d .
C1 C 0.2357(3) 0.31236(13) 0.7879(2) 0.0288(4) Uani 1 1 d .
H1 H 0.2292 0.3418 0.8461 0.035 Uiso 1 1 d R
C14 C 0.3566(3) 0.02415(11) 0.68670(19) 0.0248(4) Uani 1 1 d .
C4 C 0.3046(3) 0.27345(13) 0.6457(2) 0.0291(4) Uani 1 1 d .
H4 H 0.3526 0.2725 0.5942 0.035 Uiso 1 1 d R
C16 C 0.4137(4) 0.01808(14) 0.5932(2) 0.0353(5) Uani 1 1 d .
H16A H 0.3334 -0.0209 0.5326 0.042 Uiso 1 1 d R
H16B H 0.5534 0.0045 0.6354 0.042 Uiso 1 1 d R
H16C H 0.3913 0.0669 0.5521 0.042 Uiso 1 1 d R
C13 C 0.1871(4) -0.01292(12) 0.66858(19) 0.0287(4) Uani 1 1 d .
H13 H 0.1111 -0.0444 0.5991 0.034 Uiso 1 1 d R

loop_
_atom_site_aniso_label
_atom_site_aniso_U_11
_atom_site_aniso_U_22
_atom_site_aniso_U_33
_atom_site_aniso_U_23
_atom_site_aniso_U_13
_atom_site_aniso_U_12
Mo1 0.01542(8) 0.01903(8) 0.01845(8) 0.00118(6) 0.00882(6) 0.00111(6)
O2 0.0328(9) 0.0384(9) 0.0497(10) -0.0008(8) 0.0293(8) -0.0048(7)
O1 0.0297(9) 0.0416(9) 0.0312(8) -0.0113(7) 0.0111(7) 0.0041(7)
C18 0.0238(10) 0.0255(10) 0.0271(10) -0.0002(8) 0.0148(9) 0.0001(8)
C10 0.0217(9) 0.0223(9) 0.0178(8) 0.0007(7) 0.0097(8) 0.0029(7)
C2 0.0143(9) 0.0320(10) 0.0306(10) 0.0089(9) 0.0083(8) 0.0037(8)
C6 0.0211(9) 0.0173(8) 0.0173(8) 0.0028(7) 0.0098(7) 0.0045(7)
C12 0.0267(11) 0.0231(10) 0.0273(10) 0.0014(8) 0.0132(9) -0.0048(8)
C17 0.0197(9) 0.0266(10) 0.0258(10) 0.0009(8) 0.0113(8) 0.0038(8)
C7 0.0231(9) 0.0186(8) 0.0202(9) 0.0036(7) 0.0132(8) 0.0064(7)
C15 0.0279(11) 0.0260(10) 0.0304(10) 0.0029(8) 0.0199(9) 0.0019(8)
C9 0.0181(9) 0.0232(9) 0.0242(9) 0.0037(8) 0.0086(8) 0.0035(7)
C8 0.0237(10) 0.0235(9) 0.0271(10) 0.0036(8) 0.0172(9) 0.0050(7)
C3 0.0216(10) 0.0245(9) 0.0243(10) 0.0012(8) 0.0040(8) 0.0025(8)
C5 0.0261(11) 0.0230(10) 0.0287(10) 0.0069(8) 0.0088(9) 0.0025(8)
C11 0.0233(9) 0.0183(8) 0.0222(9) 0.0037(7) 0.0134(8) 0.0024(7)
C1 0.0226(10) 0.0308(11) 0.0276(10) 0.0024(8) 0.0104(9) 0.0092(8)
C14 0.0353(11) 0.0194(9) 0.0225(9) 0.0019(7) 0.0178(9) 0.0043(8)
C4 0.0286(11) 0.0327(12) 0.0210(9) 0.0066(8) 0.0106(9) 0.0047(9)
C16 0.0544(16) 0.0307(11) 0.0310(11) -0.0031(9) 0.0300(12) 0.0011(10)
C13 0.0393(13) 0.0206(9) 0.0214(9) -0.0023(8) 0.0138(9) -0.0030(8)

loop_
_atom_type_symbol
_atom_type_description
_atom_type_scat_dispersion_real
_atom_type_scat_dispersion_imag
_atom_type_scat_source
C C 0.0033 0.0016 'International Tables Vol C Tables 4.2.6.8 and 6.1.1.4'
H H 0.0000 0.0000 'International Tables Vol C Tables 4.2.6.8 and 6.1.1.4'
O O 0.0106 0.0060 'International Tables Vol C Tables 4.2.6.8 and 6.1.1.4'
Mo Mo -1.6832 0.6857 'International Tables Vol C Tables 4.2.6.8 and 6.1.1.4'

loop_
_exptl_crystal_face_index_h
_exptl_crystal_face_index_k
_exptl_crystal_face_index_l
_exptl_crystal_face_perp_dist
1 0 0 0.083
0 -1 0 0.140
-1 0 0 0.129
0 1 0 0.114
0 0 -1 0.116
0 0 1 0.090
0 1 -1 0.101
0 -1 1 0.118
-1 1 0 0.098

loop_
_geom_angle_atom_site_label_1
_geom_angle_atom_site_label_2
_geom_angle_atom_site_label_3
_geom_angle
C18 Mo1 C17 80.01(9)
C18 Mo1 C9 84.85(8)
C17 Mo1 C9 87.01(8)
C18 Mo1 C4 92.28(9)
C17 Mo1 C4 132.28(8)
C9 Mo1 C4 139.55(8)
C18 Mo1 C5 92.69(8)
C17 Mo1 C5 97.12(8)
C9 Mo1 C5 174.77(8)
C4 Mo1 C5 35.79(8)
C18 Mo1 C1 124.06(8)
C17 Mo1 C1 86.96(8)
C9 Mo1 C1 148.77(8)
C4 Mo1 C1 58.78(8)
C5 Mo1 C1 35.30(8)
C18 Mo1 C8 81.59(8)
C17 Mo1 C8 120.79(8)
C9 Mo1 C8 35.50(7)
C4 Mo1 C8 104.13(8)
C5 Mo1 C8 139.58(8)
C1 Mo1 C8 146.83(8)
C18 Mo1 C3 123.32(8)
C17 Mo1 C3 143.97(8)
C9 Mo1 C3 119.39(8)
C4 Mo1 C3 35.11(8)
C5 Mo1 C3 58.39(8)
C1 Mo1 C3 57.56(8)
C8 Mo1 C3 91.66(8)
C18 Mo1 C10 119.05(8)
C17 Mo1 C10 85.32(8)
C9 Mo1 C10 35.26(7)
C4 Mo1 C10 136.52(7)
C5 Mo1 C10 147.99(7)
C1 Mo1 C10 113.64(7)
C8 Mo1 C10 56.97(7)
C3 Mo1 C10 102.27(7)
C18 Mo1 C2 148.77(8)
C17 Mo1 C2 112.01(8)
C9 Mo1 C2 123.22(7)
C4 Mo1 C2 57.90(8)
C5 Mo1 C2 58.12(8)
C1 Mo1 C2 34.69(8)
C8 Mo1 C2 112.53(8)
C3 Mo1 C2 33.92(8)
C10 Mo1 C2 91.28(7)
O2 C18 Mo1 179.0(2)
C9 C10 C6 107.56(16)
C9 C10 Mo1 67.44(11)
C6 C10 Mo1 97.98(11)
C9 C10 H10 126.2
C6 C10 H10 126.3
Mo1 C10 H10 101.9
C3 C2 C1 108.19(19)
C3 C2 Mo1 72.61(12)
C1 C2 Mo1 70.30(12)
C3 C2 H2 126.0
C1 C2 H2 125.8
Mo1 C2 H2 122.6
C11 C6 C7 121.31(18)
C11 C6 C10 131.84(17)
C7 C6 C10 106.83(17)
C13 C12 C11 122.0(2)
C13 C12 H12 119.0
C11 C12 H12 119.0
O1 C17 Mo1 175.98(19)
C14 C7 C6 121.39(18)
C14 C7 C8 131.34(18)
C6 C7 C8 107.25(17)
C11 C15 H15A 109.5
C11 C15 H15B 109.6
H15A C15 H15B 109.5
C11 C15 H15C 109.4
H15A C15 H15C 109.5
H15B C15 H15C 109.5
C10 C9 C8 106.73(17)
C10 C9 Mo1 77.29(11)
C8 C9 Mo1 76.63(11)
C10 C9 H9 126.7
C8 C9 H9 126.6
Mo1 C9 H9 112.0
C9 C8 C7 107.44(17)
C9 C8 Mo1 67.87(11)
C7 C8 Mo1 98.65(12)
C9 C8 H8 126.2
C7 C8 H8 126.3
Mo1 C8 H8 101.3
C2 C3 C4 108.3(2)
C2 C3 Mo1 73.47(12)
C4 C3 Mo1 69.54(12)
C2 C3 H3 125.9
C4 C3 H3 125.9
Mo1 C3 H3 123.1
C1 C5 C4 107.42(19)
C1 C5 Mo1 73.33(12)
C4 C5 Mo1 72.09(12)
C1 C5 H5 126.4
C4 C5 H5 126.2
Mo1 C5 H5 120.1
C6 C11 C12 116.63(17)
C6 C11 C15 121.55(18)
C12 C11 C15 121.82(18)
C5 C1 C2 108.37(19)
C5 C1 Mo1 71.37(12)
C2 C1 Mo1 75.02(12)
C5 C1 H1 125.6
C2 C1 H1 126.0
Mo1 C1 H1 119.7
C7 C14 C13 116.88(18)
C7 C14 C16 121.4(2)
C13 C14 C16 121.7(2)
C3 C4 C5 107.7(2)
C3 C4 Mo1 75.36(12)
C5 C4 Mo1 72.12(12)
C3 C4 H4 126.2
C5 C4 H4 126.1
Mo1 C4 H4 118.2
C14 C16 H16A 109.7
C14 C16 H16B 109.3
H16A C16 H16B 109.5
C14 C16 H16C 109.4
H16A C16 H16C 109.5
H16B C16 H16C 109.5
C12 C13 C14 121.75(19)
C12 C13 H13 119.1
C14 C13 H13 119.1

loop_
_geom_bond_atom_site_label_1
_geom_bond_atom_site_label_2
_geom_bond_distance
Mo1 C18 1.962(2)
Mo1 C17 1.969(2)
Mo1 C9 2.2680(19)
Mo1 C4 2.314(2)
Mo1 C5 2.314(2)
Mo1 C1 2.339(2)
Mo1 C8 2.3819(19)
Mo1 C3 2.389(2)
Mo1 C10 2.3957(19)
Mo1 C2 2.400(2)
O2 C18 1.148(3)
O1 C17 1.146(3)
C10 C9 1.418(3)
C10 C6 1.474(3)
C10 H10 0.9299
C2 C3 1.397(3)
C2 C1 1.414(3)
C2 H2 0.9301
C6 C11 1.389(3)
C6 C7 1.417(2)
C12 C13 1.388(3)
C12 C11 1.401(3)
C12 H12 0.9300
C7 C14 1.391(3)
C7 C8 1.467(3)
C15 C11 1.502(3)
C15 H15A 0.9600
C15 H15B 0.9600
C15 H15C 0.9600
C9 C8 1.422(3)
C9 H9 0.9301
C8 H8 0.9299
C3 C4 1.420(3)
C3 H3 0.9300
C5 C1 1.411(3)
C5 C4 1.422(3)
C5 H5 0.9300
C1 H1 0.9301
C14 C13 1.393(3)
C14 C16 1.507(3)
C4 H4 0.9299
C16 H16A 0.9600
C16 H16B 0.9600
C16 H16C 0.9602
C13 H13 0.9300
